data_4027129
loop_
_publ_author_name
'Jianhong Chen'
'Weimin Liu'
'Jingjin Ma'
'Haitao Xu'
'Jiasheng Wu'
'Xianglin Tang'
'Zhiyuan Fan'
'Pengfei Wang'

_publ_section_title
;
 Synthesis and Properties of Fluorescence Dyes: Tetracyclic
 Pyrazolo[3,4-b]Pyridine-Based Coumarin Chromophores with Intramolecular
 Charge Transfer Character
;
_journal_name_full 'Journal of Organic Chemistry'
_journal_page_first 3475
_journal_page_last 3482
_journal_paper_doi 10.1021/jo3002722
_journal_volume 77
_journal_year 2012
_chemical_formula_sum 'C24 H22 N4 O2'
_chemical_formula_weight 398.46
_chemical_name_systematic
; 
 ? 
;
_space_group_IT_number 2
_symmetry_cell_setting triclinic
_symmetry_space_group_name_Hall '-P 1'
_symmetry_space_group_name_H-M 'P -1'
_atom_sites_solution_hydrogens geom
_atom_sites_solution_primary direct
_atom_sites_solution_secondary difmap
_audit_creation_method SHELXL-97
_cell_angle_alpha 80.3410(18)
_cell_angle_beta 76.4090(14)
_cell_angle_gamma 73.2770(15)
_cell_formula_units_Z 2
_cell_length_a 7.486(2)
_cell_length_b 11.283(3)
_cell_length_c 12.414(4)
_cell_measurement_reflns_used 3144
_cell_measurement_temperature 173(2)
_cell_measurement_theta_max 27.47
_cell_measurement_theta_min 1.70
_cell_volume 970.4(5)
_computing_cell_refinement 'CrystalClear (Rigaku Inc., 2007)'
_computing_data_collection 'CrystalClear (Rigaku Inc., 2007)'
_computing_data_reduction 'CrystalClear (Rigaku Inc., 2007)'
_computing_molecular_graphics 'Olex2 Ver 1.1'
_computing_publication_material 'SHELX97 (Sheldrick, 1997)'
_computing_structure_refinement 'SHELXL-97 (Sheldrick, 1997)'
_computing_structure_solution 'SHELXS-97 (Sheldrick, 1990)'
_diffrn_ambient_temperature 173(2)
_diffrn_measured_fraction_theta_full 0.992
_diffrn_measured_fraction_theta_max 0.992
_diffrn_measurement_device_type 'MM007-HF CCD(Saturn 724+)'
_diffrn_measurement_method '\w scans at fixed \c = 45\%'
_diffrn_radiation_monochromator Confocal
_diffrn_radiation_source 'rotating anode'
_diffrn_radiation_type MoK\a
_diffrn_radiation_wavelength 0.71073
_diffrn_reflns_av_R_equivalents 0.0501
_diffrn_reflns_av_sigmaI/netI 0.0659
_diffrn_reflns_limit_h_max 8
_diffrn_reflns_limit_h_min -8
_diffrn_reflns_limit_k_max 13
_diffrn_reflns_limit_k_min -13
_diffrn_reflns_limit_l_max 12
_diffrn_reflns_limit_l_min -14
_diffrn_reflns_number 7297
_diffrn_reflns_theta_full 25.00
_diffrn_reflns_theta_max 25.00
_diffrn_reflns_theta_min 1.70
_exptl_absorpt_coefficient_mu 0.089
_exptl_absorpt_correction_T_max 0.9929
_exptl_absorpt_correction_T_min 0.9815
_exptl_absorpt_correction_type multi-scan
_exptl_absorpt_process_details 'CrystalClear (Rigaku Inc., 2007)'
_exptl_crystal_colour colorless
_exptl_crystal_density_diffrn 1.364
_exptl_crystal_description block
_exptl_crystal_F_000 420
_exptl_crystal_size_max 0.21
_exptl_crystal_size_mid 0.17
_exptl_crystal_size_min 0.08
_refine_diff_density_max 0.223
_refine_diff_density_min -0.204
_refine_diff_density_rms 0.049
_refine_ls_extinction_method none
_refine_ls_goodness_of_fit_ref 1.138
_refine_ls_hydrogen_treatment constr
_refine_ls_matrix_type full
_refine_ls_number_parameters 289
_refine_ls_number_reflns 3391
_refine_ls_number_restraints 32
_refine_ls_restrained_S_all 1.135
_refine_ls_R_factor_all 0.0955
_refine_ls_R_factor_gt 0.0761
_refine_ls_shift/su_max 0.000
_refine_ls_shift/su_mean 0.000
_refine_ls_structure_factor_coef Fsqd
_refine_ls_weighting_details 'calc w=1/[\s^2^(Fo^2^)+(0.0442P)^2^+0.8017P] where P=(Fo^2^+2Fc^2^)/3'
_refine_ls_weighting_scheme calc
_refine_ls_wR_factor_gt 0.1498
_refine_ls_wR_factor_ref 0.1616
_reflns_number_gt 2779
_reflns_number_total 3391
_reflns_threshold_expression >2sigma(I)
_cod_data_source_file jo3002722_si_005.cif
_cod_data_source_block mx1113
_cod_original_cell_volume 970.4(4)
_cod_database_code 4027129

loop_
_symmetry_equiv_pos_as_xyz
'x, y, z'
'-x, -y, -z'

loop_
_atom_site_label
_atom_site_type_symbol
_atom_site_fract_x
_atom_site_fract_y
_atom_site_fract_z
_atom_site_U_iso_or_equiv
_atom_site_adp_type
_atom_site_occupancy
_atom_site_symmetry_multiplicity
_atom_site_calc_flag
_atom_site_refinement_flags
_atom_site_disorder_assembly
_atom_site_disorder_group
O1 O 0.2048(3) 0.60757(17) 0.58770(16) 0.0317(5) Uani 1 1 d . . .
O2 O 0.1789(3) 0.80821(19) 0.54555(17) 0.0390(6) Uani 1 1 d . . .
N1 N 0.5933(4) 0.6256(2) 0.08427(19) 0.0318(6) Uani 1 1 d . . .
N2 N 0.6440(4) 0.4981(2) 0.0854(2) 0.0339(6) Uani 1 1 d . . .
N3 N 0.4310(4) 0.7760(2) 0.2134(2) 0.0332(6) Uani 1 1 d . . .
N4 N 0.1220(4) 0.2002(2) 0.7013(2) 0.0380(6) Uani 1 1 d D . .
C1 C 0.6689(4) 0.6976(3) -0.0117(2) 0.0301(7) Uani 1 1 d . . .
C2 C 0.8256(4) 0.6381(3) -0.0865(3) 0.0377(8) Uani 1 1 d . . .
H2 H 0.8814 0.5514 -0.0727 0.045 Uiso 1 1 calc R . .
C3 C 0.8993(5) 0.7059(3) -0.1807(3) 0.0401(8) Uani 1 1 d . . .
H3 H 1.0052 0.6651 -0.2324 0.048 Uiso 1 1 calc R . .
C4 C 0.8215(5) 0.8328(3) -0.2013(3) 0.0392(8) Uani 1 1 d . . .
H4 H 0.8740 0.8792 -0.2660 0.047 Uiso 1 1 calc R . .
C5 C 0.6664(5) 0.8905(3) -0.1260(2) 0.0370(8) Uani 1 1 d . . .
H5 H 0.6121 0.9775 -0.1392 0.044 Uiso 1 1 calc R . .
C6 C 0.5885(4) 0.8239(3) -0.0315(2) 0.0341(7) Uani 1 1 d . . .
H6 H 0.4809 0.8645 0.0193 0.041 Uiso 1 1 calc R . .
C7 C 0.4851(4) 0.6589(3) 0.1856(2) 0.0302(7) Uani 1 1 d . . .
C8 C 0.4573(4) 0.5496(3) 0.2524(2) 0.0288(7) Uani 1 1 d . . .
C9 C 0.5646(4) 0.4508(3) 0.1833(2) 0.0287(7) Uani 1 1 d . . .
C10 C 0.6110(4) 0.3122(3) 0.2049(2) 0.0345(7) Uani 1 1 d . . .
H10A H 0.5008 0.2835 0.2017 0.052 Uiso 1 1 calc R . .
H10C H 0.6429 0.2862 0.2790 0.052 Uiso 1 1 calc R . .
H10B H 0.7198 0.2759 0.1483 0.052 Uiso 1 1 calc R . .
C11 C 0.3475(4) 0.7831(3) 0.3195(2) 0.0318(7) Uani 1 1 d . . .
H11 H 0.3104 0.8626 0.3460 0.038 Uiso 1 1 calc R . .
C12 C 0.3093(4) 0.6822(3) 0.3959(2) 0.0268(6) Uani 1 1 d . . .
C13 C 0.3539(4) 0.5622(3) 0.3635(2) 0.0261(6) Uani 1 1 d . A .
C14 C 0.2254(4) 0.7076(3) 0.5105(2) 0.0312(7) Uani 1 1 d . . .
C15 C 0.2227(4) 0.4915(3) 0.5558(2) 0.0272(6) Uani 1 1 d . A .
C16 C 0.1665(4) 0.4076(3) 0.6405(2) 0.0308(7) Uani 1 1 d . . .
H16 H 0.1233 0.4301 0.7144 0.037 Uiso 1 1 calc R A .
C17 C 0.1722(4) 0.2876(3) 0.6187(3) 0.0324(7) Uani 1 1 d . A .
C18 C 0.2256(4) 0.2648(3) 0.5051(2) 0.0320(7) Uani 1 1 d . . .
H18 H 0.2218 0.1878 0.4855 0.038 Uiso 1 1 calc R A .
C19 C 0.2822(4) 0.3511(3) 0.4231(2) 0.0322(7) Uani 1 1 d . A .
H19 H 0.3169 0.3318 0.3482 0.039 Uiso 1 1 calc R . .
C20 C 0.2913(4) 0.4671(3) 0.4449(2) 0.0257(6) Uani 1 1 d . . .
C21 C 0.1450(5) 0.0741(3) 0.6755(3) 0.0459(9) Uani 1 1 d . A .
H21A H 0.0929 0.0792 0.6081 0.055 Uiso 1 1 calc R . .
H21B H 0.0708 0.0304 0.7380 0.055 Uiso 1 1 calc R . .
C22 C 0.3512(6) -0.0008(3) 0.6558(3) 0.0593(11) Uani 1 1 d . . .
H22B H 0.4274 0.0453 0.5982 0.089 Uiso 1 1 calc R A .
H22A H 0.3608 -0.0809 0.6313 0.089 Uiso 1 1 calc R . .
H22C H 0.3989 -0.0152 0.7252 0.089 Uiso 1 1 calc R . .
C23 C 0.0644(11) 0.2334(7) 0.8153(5) 0.044(2) Uani 0.643(9) 1 d PDU A 1
H23A H -0.0467 0.3070 0.8185 0.052 Uiso 0.643(9) 1 calc PR A 1
H23B H 0.1694 0.2585 0.8333 0.052 Uiso 0.643(9) 1 calc PR A 1
C24 C 0.0133(10) 0.1338(6) 0.9039(5) 0.062(2) Uani 0.643(9) 1 d PDU A 1
H24A H -0.0979 0.1129 0.8911 0.093 Uiso 0.643(9) 1 calc PR A 1
H24C H -0.0165 0.1640 0.9773 0.093 Uiso 0.643(9) 1 calc PR A 1
H24B H 0.1208 0.0595 0.9010 0.093 Uiso 0.643(9) 1 calc PR A 1
C23' C 0.1397(16) 0.1999(14) 0.8185(9) 0.037(3) Uani 0.357(9) 1 d PDU A 2
H23D H 0.2175 0.2567 0.8210 0.044 Uiso 0.357(9) 1 calc PR A 2
H23C H 0.2039 0.1151 0.8478 0.044 Uiso 0.357(9) 1 calc PR A 2
C24' C -0.0590(14) 0.2426(11) 0.8904(9) 0.052(3) Uiso 0.357(9) 1 d PDU A 2
H24E H -0.1225 0.3261 0.8604 0.078 Uiso 0.357(9) 1 calc PR A 2
H24F H -0.0476 0.2443 0.9671 0.078 Uiso 0.357(9) 1 calc PR A 2
H24D H -0.1339 0.1845 0.8896 0.078 Uiso 0.357(9) 1 calc PR A 2

loop_
_atom_site_aniso_label
_atom_site_aniso_U_11
_atom_site_aniso_U_22
_atom_site_aniso_U_33
_atom_site_aniso_U_23
_atom_site_aniso_U_13
_atom_site_aniso_U_12
O1 0.0366(12) 0.0308(11) 0.0261(11) -0.0014(9) -0.0007(9) -0.0117(9)
O2 0.0470(14) 0.0337(12) 0.0344(13) -0.0095(10) 0.0003(10) -0.0110(10)
N1 0.0423(15) 0.0260(13) 0.0232(13) -0.0010(10) -0.0008(11) -0.0085(11)
N2 0.0393(15) 0.0299(14) 0.0295(14) -0.0017(11) -0.0046(12) -0.0071(11)
N3 0.0391(15) 0.0282(14) 0.0281(14) -0.0016(11) -0.0008(11) -0.0076(11)
N4 0.0460(16) 0.0390(15) 0.0316(15) 0.0064(12) -0.0071(12) -0.0215(13)
C1 0.0344(17) 0.0348(16) 0.0220(15) -0.0002(13) -0.0051(13) -0.0121(13)
C2 0.0385(18) 0.0397(18) 0.0328(17) -0.0033(14) -0.0051(14) -0.0089(14)
C3 0.0352(18) 0.053(2) 0.0278(17) -0.0038(15) 0.0034(14) -0.0137(15)
C4 0.051(2) 0.045(2) 0.0254(16) -0.0001(14) -0.0016(15) -0.0257(16)
C5 0.054(2) 0.0334(17) 0.0268(17) 0.0014(14) -0.0100(15) -0.0177(15)
C6 0.0417(18) 0.0315(17) 0.0285(16) -0.0045(13) -0.0023(14) -0.0117(14)
C7 0.0303(16) 0.0337(16) 0.0250(15) -0.0027(13) -0.0023(12) -0.0085(13)
C8 0.0293(16) 0.0294(16) 0.0287(16) -0.0006(13) -0.0070(13) -0.0096(12)
C9 0.0325(16) 0.0323(16) 0.0220(15) -0.0029(13) -0.0063(12) -0.0088(13)
C10 0.0418(18) 0.0318(17) 0.0285(16) -0.0060(13) -0.0028(14) -0.0093(14)
C11 0.0310(16) 0.0300(16) 0.0327(17) -0.0043(14) -0.0041(13) -0.0064(13)
C12 0.0246(15) 0.0294(16) 0.0257(15) -0.0025(13) -0.0045(12) -0.0066(12)
C13 0.0217(14) 0.0323(16) 0.0244(15) -0.0007(12) -0.0065(12) -0.0068(12)
C14 0.0259(15) 0.0388(18) 0.0296(16) -0.0026(14) -0.0043(13) -0.0112(13)
C15 0.0239(15) 0.0303(16) 0.0284(16) -0.0005(13) -0.0075(12) -0.0081(12)
C16 0.0309(16) 0.0355(16) 0.0254(15) 0.0008(13) -0.0023(12) -0.0126(13)
C17 0.0248(15) 0.0385(17) 0.0345(17) 0.0028(14) -0.0062(13) -0.0130(13)
C18 0.0334(17) 0.0318(16) 0.0345(17) -0.0018(14) -0.0094(14) -0.0127(13)
C19 0.0354(17) 0.0351(17) 0.0272(16) -0.0018(13) -0.0061(13) -0.0121(13)
C20 0.0221(14) 0.0315(15) 0.0244(15) 0.0007(12) -0.0073(12) -0.0082(12)
C21 0.055(2) 0.049(2) 0.043(2) 0.0130(17) -0.0185(17) -0.0314(17)
C22 0.074(3) 0.039(2) 0.071(3) 0.0034(19) -0.035(2) -0.0136(19)
C23 0.047(5) 0.047(4) 0.036(3) 0.005(3) -0.001(3) -0.022(4)
C24 0.074(5) 0.078(5) 0.038(3) 0.015(3) -0.008(3) -0.041(4)
C23' 0.036(6) 0.039(6) 0.033(5) 0.002(4) -0.006(5) -0.010(5)

loop_
_atom_type_symbol
_atom_type_description
_atom_type_scat_dispersion_real
_atom_type_scat_dispersion_imag
_atom_type_scat_source
C C 0.0033 0.0016 'International Tables Vol C Tables 4.2.6.8 and 6.1.1.4'
H H 0.0000 0.0000 'International Tables Vol C Tables 4.2.6.8 and 6.1.1.4'
N N 0.0061 0.0033 'International Tables Vol C Tables 4.2.6.8 and 6.1.1.4'
O O 0.0106 0.0060 'International Tables Vol C Tables 4.2.6.8 and 6.1.1.4'

loop_
_geom_angle_atom_site_label_1
_geom_angle_atom_site_label_2
_geom_angle_atom_site_label_3
_geom_angle
C14 O1 C15 121.6(2)
C7 N1 N2 110.0(2)
C7 N1 C1 131.4(2)
N2 N1 C1 118.3(2)
C9 N2 N1 107.9(2)
C11 N3 C7 112.7(2)
C17 N4 C23 117.8(4)
C17 N4 C21 119.8(3)
C23 N4 C21 122.1(4)
C17 N4 C23' 121.7(6)
C23 N4 C23' 22.9(4)
C21 N4 C23' 111.3(6)
C6 C1 C2 120.3(3)
C6 C1 N1 121.2(3)
C2 C1 N1 118.6(3)
C3 C2 C1 119.4(3)
C3 C2 H2 120.3
C1 C2 H2 120.3
C2 C3 C4 121.1(3)
C2 C3 H3 119.4
C4 C3 H3 119.4
C5 C4 C3 118.7(3)
C5 C4 H4 120.6
C3 C4 H4 120.6
C4 C5 C6 121.1(3)
C4 C5 H5 119.4
C6 C5 H5 119.4
C1 C6 C5 119.3(3)
C1 C6 H6 120.3
C5 C6 H6 120.3
N3 C7 N1 123.6(3)
N3 C7 C8 128.6(3)
N1 C7 C8 107.7(2)
C7 C8 C13 117.1(3)
C7 C8 C9 104.1(2)
C13 C8 C9 138.5(3)
N2 C9 C8 110.2(2)
N2 C9 C10 116.8(2)
C8 C9 C10 132.9(3)
C9 C10 H10A 109.5
C9 C10 H10C 109.5
H10A C10 H10C 109.5
C9 C10 H10B 109.5
H10A C10 H10B 109.5
H10C C10 H10B 109.5
N3 C11 C12 125.0(3)
N3 C11 H11 117.5
C12 C11 H11 117.5
C13 C12 C11 121.5(3)
C13 C12 C14 121.6(3)
C11 C12 C14 116.9(2)
C12 C13 C8 114.7(3)
C12 C13 C20 117.4(2)
C8 C13 C20 127.9(3)
O2 C14 O1 116.6(3)
O2 C14 C12 126.2(3)
O1 C14 C12 117.2(2)
C16 C15 O1 114.6(3)
C16 C15 C20 124.4(3)
O1 C15 C20 121.0(2)
C15 C16 C17 120.3(3)
C15 C16 H16 119.9
C17 C16 H16 119.9
N4 C17 C16 122.1(3)
N4 C17 C18 121.8(3)
C16 C17 C18 116.1(3)
C19 C18 C17 121.5(3)
C19 C18 H18 119.3
C17 C18 H18 119.3
C18 C19 C20 122.8(3)
C18 C19 H19 118.6
C20 C19 H19 118.6
C15 C20 C19 114.5(3)
C15 C20 C13 119.1(2)
C19 C20 C13 126.3(3)
N4 C21 C22 112.5(3)
N4 C21 H21A 109.1
C22 C21 H21A 109.1
N4 C21 H21B 109.1
C22 C21 H21B 109.1
H21A C21 H21B 107.8
C21 C22 H22B 109.5
C21 C22 H22A 109.5
H22B C22 H22A 109.5
C21 C22 H22C 109.5
H22B C22 H22C 109.5
H22A C22 H22C 109.5
N4 C23 C24 116.0(6)
N4 C23 H23A 108.3
C24 C23 H23A 108.3
N4 C23 H23B 108.3
C24 C23 H23B 108.3
H23A C23 H23B 107.4
N4 C23' C24' 109.3(8)
N4 C23' H23D 109.8
C24' C23' H23D 109.8
N4 C23' H23C 109.8
C24' C23' H23C 109.8
H23D C23' H23C 108.3
C23' C24' H24E 109.5
C23' C24' H24F 109.5
H24E C24' H24F 109.5
C23' C24' H24D 109.5
H24E C24' H24D 109.5
H24F C24' H24D 109.5

loop_
_geom_bond_atom_site_label_1
_geom_bond_atom_site_label_2
_geom_bond_distance
O1 C14 1.372(3)
O1 C15 1.392(3)
O2 C14 1.210(3)
N1 C7 1.373(4)
N1 N2 1.377(3)
N1 C1 1.422(4)
N2 C9 1.320(4)
N3 C11 1.324(4)
N3 C7 1.344(4)
N4 C17 1.364(4)
N4 C23 1.459(7)
N4 C21 1.463(4)
N4 C23' 1.492(11)
C1 C6 1.383(4)
C1 C2 1.390(4)
C2 C3 1.377(4)
C2 H2 0.9500
C3 C4 1.386(4)
C3 H3 0.9500
C4 C5 1.380(4)
C4 H4 0.9500
C5 C6 1.384(4)
C5 H5 0.9500
C6 H6 0.9500
C7 C8 1.406(4)
C8 C13 1.421(4)
C8 C9 1.451(4)
C9 C10 1.493(4)
C10 H10A 0.9800
C10 H10C 0.9800
C10 H10B 0.9800
C11 C12 1.405(4)
C11 H11 0.9500
C12 C13 1.402(4)
C12 C14 1.454(4)
C13 C20 1.448(4)
C15 C16 1.367(4)
C15 C20 1.396(4)
C16 C17 1.411(4)
C16 H16 0.9500
C17 C18 1.418(4)
C18 C19 1.365(4)
C18 H18 0.9500
C19 C20 1.403(4)
C19 H19 0.9500
C21 C22 1.516(5)
C21 H21A 0.9900
C21 H21B 0.9900
C22 H22B 0.9800
C22 H22A 0.9800
C22 H22C 0.9800
C23 C24 1.501(8)
C23 H23A 0.9900
C23 H23B 0.9900
C24 H24A 0.9800
C24 H24C 0.9800
C24 H24B 0.9800
C23' C24' 1.533(12)
C23' H23D 0.9900
C23' H23C 0.9900
C24' H24E 0.9800
C24' H24F 0.9800
C24' H24D 0.9800

loop_
_geom_torsion_atom_site_label_1
_geom_torsion_atom_site_label_2
_geom_torsion_atom_site_label_3
_geom_torsion_atom_site_label_4
_geom_torsion
C7 N1 N2 C9 2.3(3)
C1 N1 N2 C9 177.4(2)
C7 N1 C1 C6 -23.2(5)
N2 N1 C1 C6 163.0(3)
C7 N1 C1 C2 157.3(3)
N2 N1 C1 C2 -16.6(4)
C6 C1 C2 C3 -0.4(5)
N1 C1 C2 C3 179.1(3)
C1 C2 C3 C4 1.0(5)
C2 C3 C4 C5 -0.7(5)
C3 C4 C5 C6 -0.1(5)
C2 C1 C6 C5 -0.4(4)
N1 C1 C6 C5 -179.9(3)
C4 C5 C6 C1 0.7(5)
C11 N3 C7 N1 -172.4(3)
C11 N3 C7 C8 2.6(4)
N2 N1 C7 N3 173.0(3)
C1 N1 C7 N3 -1.3(5)
N2 N1 C7 C8 -2.9(3)
C1 N1 C7 C8 -177.2(3)
N3 C7 C8 C13 2.0(5)
N1 C7 C8 C13 177.7(2)
N3 C7 C8 C9 -173.3(3)
N1 C7 C8 C9 2.4(3)
N1 N2 C9 C8 -0.7(3)
N1 N2 C9 C10 -176.4(2)
C7 C8 C9 N2 -1.0(3)
C13 C8 C9 N2 -174.8(3)
C7 C8 C9 C10 173.7(3)
C13 C8 C9 C10 0.0(6)
C7 N3 C11 C12 -2.7(4)
N3 C11 C12 C13 -1.9(5)
N3 C11 C12 C14 176.8(3)
C11 C12 C13 C8 6.5(4)
C14 C12 C13 C8 -172.2(3)
C11 C12 C13 C20 -173.6(3)
C14 C12 C13 C20 7.7(4)
C7 C8 C13 C12 -6.3(4)
C9 C8 C13 C12 166.8(3)
C7 C8 C13 C20 173.8(3)
C9 C8 C13 C20 -13.1(5)
C15 O1 C14 O2 169.0(2)
C15 O1 C14 C12 -13.9(4)
C13 C12 C14 O2 -178.4(3)
C11 C12 C14 O2 2.9(4)
C13 C12 C14 O1 4.8(4)
C11 C12 C14 O1 -173.9(2)
C14 O1 C15 C16 -169.2(2)
C14 O1 C15 C20 10.1(4)
O1 C15 C16 C17 178.1(2)
C20 C15 C16 C17 -1.1(4)
C23 N4 C17 C16 -1.1(5)
C21 N4 C17 C16 -175.1(3)
C23' N4 C17 C16 -27.2(7)
C23 N4 C17 C18 -178.4(4)
C21 N4 C17 C18 7.6(4)
C23' N4 C17 C18 155.5(6)
C15 C16 C17 N4 178.3(3)
C15 C16 C17 C18 -4.3(4)
N4 C17 C18 C19 -177.6(3)
C16 C17 C18 C19 4.9(4)
C17 C18 C19 C20 -0.1(5)
C16 C15 C20 C19 5.8(4)
O1 C15 C20 C19 -173.4(2)
C16 C15 C20 C13 -177.5(3)
O1 C15 C20 C13 3.3(4)
C18 C19 C20 C15 -5.1(4)
C18 C19 C20 C13 178.4(3)
C12 C13 C20 C15 -11.8(4)
C8 C13 C20 C15 168.1(3)
C12 C13 C20 C19 164.6(3)
C8 C13 C20 C19 -15.5(5)
C17 N4 C21 C22 74.2(4)
C23 N4 C21 C22 -99.4(5)
C23' N4 C21 C22 -76.7(6)
C17 N4 C23 C24 -179.0(5)
C21 N4 C23 C24 -5.2(9)
C23' N4 C23 C24 -72.8(19)
C17 N4 C23' C24' 107.5(9)
C23 N4 C23' C24' 20.7(13)
C21 N4 C23' C24' -102.2(10)
